data_7022524
loop_
_publ_author_name
'Kong, Shaoliang'
'Song, Kuifeng'
'Liang, Tongling'
'Guo, Cun-Yue'
'Sun, Wen-Hua'
'Redshaw, Carl'

_publ_section_title
;
 Methylene-bridged bimetallic \a-diimino nickel(II) complexes: synthesis
 and high efficiency in ethylene polymerization.
;
_journal_issue 25
_journal_name_full 'Dalton transactions (Cambridge, England : 2003)'
_journal_page_first 9176
_journal_page_last 9187
_journal_paper_doi 10.1039/c3dt00023k
_journal_volume 42
_journal_year 2013
_chemical_formula_sum 'C73 H80 Br4 N4 Ni2'
_chemical_formula_weight 1450.47
_chemical_name_systematic
;
?
;
_space_group_IT_number 14
_symmetry_cell_setting monoclinic
_symmetry_space_group_name_Hall '-P 2yn'
_symmetry_space_group_name_H-M 'P 1 21/n 1'
_atom_sites_solution_hydrogens geom
_atom_sites_solution_primary direct
_atom_sites_solution_secondary difmap
_audit_creation_method SHELXL-97
_cell_angle_alpha 90.00
_cell_angle_beta 112.01(3)
_cell_angle_gamma 90.00
_cell_formula_units_Z 4
_cell_length_a 20.688(4)
_cell_length_b 19.271(4)
_cell_length_c 21.750(4)
_cell_measurement_temperature 173(2)
_cell_measurement_theta_max 27.4855
_cell_measurement_theta_min 1.0095
_cell_volume 8039(3)
_computing_cell_refinement 'CrystalClear (Rigaku Inc., 2007)'
_computing_data_collection 'CrystalClear (Rigaku Inc., 2007)'
_computing_data_reduction 'CrystalClear (Rigaku Inc., 2007)'
_computing_molecular_graphics 'XP in Siemens SHELXTL (Sheldrick, 1994)'
_computing_publication_material 'SHELX97 (Sheldrick, 1997)'
_computing_structure_refinement 'SHELXL-97 (Sheldrick, 1997)'
_computing_structure_solution 'SHELXS-97 (Sheldrick, 1990)'
_diffrn_ambient_temperature 173(2)
_diffrn_detector_area_resol_mean 28.5714
_diffrn_measured_fraction_theta_full 0.997
_diffrn_measured_fraction_theta_max 0.997
_diffrn_measurement_device_type 'Saturn724+ CCD'
_diffrn_measurement_method '\w scans at fixed \c = 45\%'
_diffrn_radiation_monochromator graphite
_diffrn_radiation_source 'fine-focus sealed tube'
_diffrn_radiation_type MoK\a
_diffrn_radiation_wavelength 0.71073
_diffrn_reflns_av_R_equivalents 0.0771
_diffrn_reflns_av_sigmaI/netI 0.1052
_diffrn_reflns_limit_h_max 24
_diffrn_reflns_limit_h_min -24
_diffrn_reflns_limit_k_max 13
_diffrn_reflns_limit_k_min -22
_diffrn_reflns_limit_l_max 25
_diffrn_reflns_limit_l_min -24
_diffrn_reflns_number 18894
_diffrn_reflns_theta_full 25.00
_diffrn_reflns_theta_max 25.00
_diffrn_reflns_theta_min 1.46
_exptl_absorpt_coefficient_mu 2.493
_exptl_absorpt_correction_T_max 1.6100
_exptl_absorpt_correction_T_min 0.6983
_exptl_absorpt_correction_type multi-scan
_exptl_crystal_colour red
_exptl_crystal_density_diffrn 1.198
_exptl_crystal_density_method 'not measured'
_exptl_crystal_description block
_exptl_crystal_F_000 2968
_exptl_crystal_size_max 0.2800
_exptl_crystal_size_mid 0.2600
_exptl_crystal_size_min 0.2200
_platon_squeeze_details ' ?'
_refine_diff_density_max 0.603
_refine_diff_density_min -0.718
_refine_diff_density_rms 0.157
_refine_ls_extinction_method none
_refine_ls_goodness_of_fit_ref 1.075
_refine_ls_hydrogen_treatment constr
_refine_ls_matrix_type full
_refine_ls_number_parameters 764
_refine_ls_number_reflns 14117
_refine_ls_number_restraints 0
_refine_ls_restrained_S_all 1.075
_refine_ls_R_factor_all 0.1368
_refine_ls_R_factor_gt 0.0908
_refine_ls_shift/su_max 0.000
_refine_ls_shift/su_mean 0.000
_refine_ls_structure_factor_coef Fsqd
_refine_ls_weighting_details 'calc w=1/[\s^2^(Fo^2^)+(0.1142P)^2^+7.5712P] where P=(Fo^2^+2Fc^2^)/3'
_refine_ls_weighting_scheme calc
_refine_ls_wR_factor_gt 0.2258
_refine_ls_wR_factor_ref 0.2525
_reflns_number_gt 9049
_reflns_number_total 14117
_reflns_threshold_expression >2sigma(I)
_cod_data_source_file c3dt00023k.txt
_cod_data_source_block Ni2-3
_cod_depositor_comments
;
The following automatic conversions were performed:

'_symmetry_cell_setting' value 'Monoclinic' changed to 'monoclinic'
according to /home/saulius/struct/CIF-dictionaries/cif_core.dic
dictionary named 'cif_core.dic' version 2.4.2 from
2011-04-26.

'_exptl_absorpt_correction_type' value 'Multi-scan'
changed to 'multi-scan' according to
/home/saulius/struct/CIF-dictionaries/cif_core.dic dictionary named
'cif_core.dic' version 2.4.2 from 2011-04-26.

Automatic conversion script
Id: cif_fix_values 1891 2012-01-12 08:04:46Z andrius 
;
_cod_original_sg_symbol_H-M P2(1)/n
_cod_database_code 7022524

loop_
_symmetry_equiv_pos_as_xyz
'x, y, z'
'-x+1/2, y+1/2, -z+1/2'
'-x, -y, -z'
'x-1/2, -y-1/2, z-1/2'

loop_
_atom_site_label
_atom_site_type_symbol
_atom_site_fract_x
_atom_site_fract_y
_atom_site_fract_z
_atom_site_U_iso_or_equiv
_atom_site_adp_type
_atom_site_occupancy
_atom_site_symmetry_multiplicity
_atom_site_calc_flag
_atom_site_refinement_flags
Br4 Br 0.27148(5) 0.26650(5) 0.82760(5) 0.0590(3) Uani 1 1 d .
Br3 Br 0.30188(7) 0.45284(9) 0.91111(6) 0.0993(5) Uani 1 1 d .
Br1 Br 0.68941(5) 0.51171(5) 0.63686(5) 0.0569(3) Uani 1 1 d .
Br2 Br 0.67079(5) 0.30112(6) 0.63180(5) 0.0667(3) Uani 1 1 d .
Ni2 Ni 0.30929(5) 0.38072(6) 0.82982(5) 0.0374(3) Uani 1 1 d .
Ni1 Ni 0.73603(5) 0.40157(6) 0.66985(5) 0.0431(3) Uani 1 1 d .
N3 N 0.2759(3) 0.4067(3) 0.7326(3) 0.0271(13) Uani 1 1 d .
N4 N 0.4044(3) 0.3923(3) 0.8235(3) 0.0297(14) Uani 1 1 d .
N1 N 0.8319(3) 0.3937(3) 0.6661(3) 0.0328(15) Uani 1 1 d .
N2 N 0.7916(3) 0.3943(3) 0.7689(3) 0.0334(15) Uani 1 1 d .
C17 C 0.4754(4) 0.3916(4) 0.8737(3) 0.0321(18) Uani 1 1 d .
C16 C 0.5074(4) 0.4562(4) 0.8937(4) 0.0322(17) Uani 1 1 d .
C15 C 0.5787(4) 0.4541(4) 0.9328(3) 0.0285(16) Uani 1 1 d .
H15 H 0.6030 0.4966 0.9473 0.034 Uiso 1 1 calc R
C14 C 0.6150(4) 0.3927(4) 0.9509(3) 0.0291(17) Uani 1 1 d .
C19 C 0.5796(3) 0.3309(4) 0.9337(3) 0.0287(16) Uani 1 1 d .
H19 H 0.6043 0.2888 0.9490 0.034 Uiso 1 1 calc R
C18 C 0.5067(3) 0.3280(4) 0.8936(4) 0.0319(17) Uani 1 1 d .
C20 C 0.4692(4) 0.5261(4) 0.8744(4) 0.046(2) Uani 1 1 d .
H20 H 0.4183 0.5162 0.8523 0.055 Uiso 1 1 calc R
C21 C 0.4795(7) 0.5720(6) 0.9348(5) 0.085(4) Uani 1 1 d .
H21A H 0.4547 0.5516 0.9610 0.128 Uiso 1 1 calc R
H21B H 0.4610 0.6185 0.9200 0.128 Uiso 1 1 calc R
H21C H 0.5293 0.5752 0.9622 0.128 Uiso 1 1 calc R
C22 C 0.4915(7) 0.5665(5) 0.8258(5) 0.083(4) Uani 1 1 d .
H22A H 0.5420 0.5743 0.8451 0.124 Uiso 1 1 calc R
H22B H 0.4673 0.6113 0.8165 0.124 Uiso 1 1 calc R
H22C H 0.4795 0.5401 0.7845 0.124 Uiso 1 1 calc R
C23 C 0.4696(4) 0.2602(4) 0.8698(4) 0.0377(19) Uani 1 1 d .
H23 H 0.4184 0.2694 0.8544 0.045 Uiso 1 1 calc R
C25 C 0.4876(5) 0.2051(5) 0.9243(5) 0.057(2) Uani 1 1 d .
H25A H 0.5367 0.1919 0.9375 0.086 Uiso 1 1 calc R
H25B H 0.4580 0.1642 0.9075 0.086 Uiso 1 1 calc R
H25C H 0.4796 0.2239 0.9627 0.086 Uiso 1 1 calc R
C24 C 0.4846(5) 0.2319(5) 0.8102(5) 0.058(3) Uani 1 1 d .
H24A H 0.4730 0.2673 0.7755 0.087 Uiso 1 1 calc R
H24B H 0.4562 0.1904 0.7928 0.087 Uiso 1 1 calc R
H24C H 0.5341 0.2198 0.8245 0.087 Uiso 1 1 calc R
C13 C 0.6937(4) 0.3932(5) 0.9834(4) 0.040(2) Uani 1 1 d .
H13A H 0.7102 0.3513 1.0111 0.048 Uiso 1 1 calc R
H13B H 0.7096 0.4346 1.0121 0.048 Uiso 1 1 calc R
C4 C 0.7229(4) 0.3946(4) 0.9286(4) 0.0302(17) Uani 1 1 d .
C3 C 0.7399(4) 0.4556(4) 0.9060(4) 0.0365(18) Uani 1 1 d .
H3 H 0.7362 0.4979 0.9269 0.044 Uiso 1 1 calc R
C2 C 0.7626(4) 0.4575(4) 0.8526(4) 0.0357(18) Uani 1 1 d .
C1 C 0.7673(4) 0.3950(4) 0.8241(3) 0.0315(17) Uani 1 1 d .
C6 C 0.7497(4) 0.3311(4) 0.8444(4) 0.0367(18) Uani 1 1 d .
C5 C 0.7280(4) 0.3332(4) 0.8971(3) 0.0327(18) Uani 1 1 d .
H5 H 0.7160 0.2909 0.9126 0.039 Uiso 1 1 calc R
C7 C 0.7793(5) 0.5276(4) 0.8296(5) 0.051(2) Uani 1 1 d .
H7 H 0.7908 0.5193 0.7895 0.061 Uiso 1 1 calc R
C8 C 0.8445(6) 0.5604(6) 0.8839(7) 0.089(4) Uani 1 1 d .
H8A H 0.8333 0.5730 0.9224 0.134 Uiso 1 1 calc R
H8B H 0.8584 0.6021 0.8661 0.134 Uiso 1 1 calc R
H8C H 0.8829 0.5269 0.8973 0.134 Uiso 1 1 calc R
C9 C 0.7188(6) 0.5797(5) 0.8104(5) 0.067(3) Uani 1 1 d .
H9A H 0.6772 0.5589 0.7770 0.100 Uiso 1 1 calc R
H9B H 0.7316 0.6217 0.7923 0.100 Uiso 1 1 calc R
H9C H 0.7088 0.5917 0.8498 0.100 Uiso 1 1 calc R
C10 C 0.7552(5) 0.2605(4) 0.8138(5) 0.048(2) Uani 1 1 d .
H10 H 0.7708 0.2685 0.7760 0.058 Uiso 1 1 calc R
C11 C 0.8081(5) 0.2128(5) 0.8642(5) 0.066(3) Uani 1 1 d .
H11A H 0.8549 0.2328 0.8772 0.100 Uiso 1 1 calc R
H11B H 0.8073 0.1671 0.8442 0.100 Uiso 1 1 calc R
H11C H 0.7960 0.2080 0.9035 0.100 Uiso 1 1 calc R
C12 C 0.6823(5) 0.2256(6) 0.7865(5) 0.061(3) Uani 1 1 d .
H12A H 0.6656 0.2191 0.8227 0.091 Uiso 1 1 calc R
H12B H 0.6856 0.1805 0.7672 0.091 Uiso 1 1 calc R
H12C H 0.6495 0.2553 0.7523 0.091 Uiso 1 1 calc R
C50 C 0.3265(3) 0.4163(4) 0.7131(3) 0.0314(17) Uani 1 1 d .
C51 C 0.3348(4) 0.4398(4) 0.6522(3) 0.0316(17) Uani 1 1 d .
C52 C 0.2918(4) 0.4637(5) 0.5923(4) 0.043(2) Uani 1 1 d .
H52 H 0.2430 0.4661 0.5821 0.052 Uiso 1 1 calc R
C53 C 0.3199(5) 0.4853(5) 0.5446(4) 0.052(2) Uani 1 1 d .
H53 H 0.2896 0.5036 0.5033 0.063 Uiso 1 1 calc R
C54 C 0.3896(5) 0.4802(5) 0.5573(4) 0.054(2) Uani 1 1 d .
H54 H 0.4066 0.4930 0.5240 0.065 Uiso 1 1 calc R
C55 C 0.4374(4) 0.4560(4) 0.6201(4) 0.0389(19) Uani 1 1 d .
C56 C 0.5107(4) 0.4508(5) 0.6415(4) 0.050(2) Uani 1 1 d .
H56 H 0.5331 0.4633 0.6122 0.060 Uiso 1 1 calc R
C57 C 0.5486(4) 0.4287(5) 0.7023(4) 0.047(2) Uani 1 1 d .
H57 H 0.5975 0.4245 0.7144 0.056 Uiso 1 1 calc R
C58 C 0.5200(4) 0.4112(4) 0.7494(4) 0.043(2) Uani 1 1 d .
H58 H 0.5491 0.3968 0.7927 0.051 Uiso 1 1 calc R
C59 C 0.4493(3) 0.4155(4) 0.7313(3) 0.0266(16) Uani 1 1 d .
C60 C 0.4088(4) 0.4374(4) 0.6666(3) 0.0311(17) Uani 1 1 d .
C61 C 0.3989(4) 0.4045(4) 0.7644(4) 0.0311(17) Uani 1 1 d .
C62 C 0.2061(4) 0.4176(4) 0.6858(4) 0.0342(18) Uani 1 1 d .
C67 C 0.1702(4) 0.3644(5) 0.6413(4) 0.043(2) Uani 1 1 d .
C66 C 0.1028(5) 0.3791(7) 0.5977(4) 0.067(3) Uani 1 1 d .
H66 H 0.0779 0.3452 0.5659 0.081 Uiso 1 1 calc R
C65 C 0.0713(5) 0.4413(8) 0.5993(5) 0.073(4) Uani 1 1 d .
H65 H 0.0249 0.4494 0.5693 0.087 Uiso 1 1 calc R
C64 C 0.1052(5) 0.4908(6) 0.6428(5) 0.061(3) Uani 1 1 d .
H64 H 0.0827 0.5339 0.6423 0.073 Uiso 1 1 calc R
C63 C 0.1735(4) 0.4805(5) 0.6892(4) 0.040(2) Uani 1 1 d .
C71 C 0.2036(5) 0.2945(5) 0.6415(4) 0.057(3) Uani 1 1 d .
H71 H 0.2461 0.2916 0.6831 0.068 Uiso 1 1 calc R
C72 C 0.2279(7) 0.2878(6) 0.5817(6) 0.093(4) Uani 1 1 d .
H72A H 0.1874 0.2908 0.5400 0.139 Uiso 1 1 calc R
H72B H 0.2511 0.2430 0.5841 0.139 Uiso 1 1 calc R
H72C H 0.2606 0.3253 0.5837 0.139 Uiso 1 1 calc R
C73 C 0.1560(6) 0.2347(6) 0.6425(5) 0.077(3) Uani 1 1 d .
H73A H 0.1407 0.2407 0.6797 0.116 Uiso 1 1 calc R
H73B H 0.1814 0.1908 0.6476 0.116 Uiso 1 1 calc R
H73C H 0.1152 0.2340 0.6008 0.116 Uiso 1 1 calc R
C68 C 0.2117(5) 0.5354(5) 0.7396(5) 0.059(3) Uani 1 1 d .
H68 H 0.2467 0.5101 0.7777 0.071 Uiso 1 1 calc R
C70 C 0.1641(7) 0.5741(9) 0.7681(8) 0.143(7) Uani 1 1 d .
H70A H 0.1321 0.6043 0.7339 0.214 Uiso 1 1 calc R
H70B H 0.1926 0.6023 0.8061 0.214 Uiso 1 1 calc R
H70C H 0.1371 0.5404 0.7824 0.214 Uiso 1 1 calc R
C69 C 0.2539(8) 0.5831(6) 0.7115(7) 0.110(5) Uani 1 1 d .
H69A H 0.2802 0.5547 0.6917 0.165 Uiso 1 1 calc R
H69B H 0.2862 0.6112 0.7474 0.165 Uiso 1 1 calc R
H69C H 0.2220 0.6136 0.6777 0.165 Uiso 1 1 calc R
C26 C 0.8800(4) 0.3837(4) 0.7230(4) 0.0333(18) Uani 1 1 d .
C27 C 0.9556(4) 0.3717(4) 0.7490(4) 0.0344(18) Uani 1 1 d .
C28 C 1.0057(4) 0.3672(4) 0.7229(4) 0.042(2) Uani 1 1 d .
H28 H 0.9937 0.3721 0.6765 0.050 Uiso 1 1 calc R
C29 C 1.0757(4) 0.3554(5) 0.7651(4) 0.046(2) Uani 1 1 d .
H29 H 1.1107 0.3528 0.7468 0.056 Uiso 1 1 calc R
C30 C 1.0939(4) 0.3476(5) 0.8324(5) 0.050(2) Uani 1 1 d .
H30 H 1.1414 0.3392 0.8595 0.060 Uiso 1 1 calc R
C31 C 1.0437(4) 0.3519(4) 0.8629(4) 0.041(2) Uani 1 1 d .
C32 C 1.0547(4) 0.3455(5) 0.9303(4) 0.049(2) Uani 1 1 d .
H32 H 1.1004 0.3362 0.9614 0.059 Uiso 1 1 calc R
C33 C 1.0009(4) 0.3523(5) 0.9525(5) 0.056(3) Uani 1 1 d .
H33 H 1.0100 0.3483 0.9986 0.067 Uiso 1 1 calc R
C34 C 0.9319(4) 0.3653(4) 0.9073(4) 0.0390(19) Uani 1 1 d .
H34 H 0.8951 0.3702 0.9231 0.047 Uiso 1 1 calc R
C35 C 0.9185(4) 0.3710(4) 0.8409(4) 0.0369(19) Uani 1 1 d .
C36 C 0.9759(4) 0.3643(4) 0.8192(4) 0.0370(19) Uani 1 1 d .
C37 C 0.8569(4) 0.3838(4) 0.7811(4) 0.0363(18) Uani 1 1 d .
C38 C 0.8478(4) 0.3977(4) 0.6054(4) 0.0348(18) Uani 1 1 d .
C39 C 0.8625(3) 0.4626(4) 0.5866(4) 0.0300(17) Uani 1 1 d .
C40 C 0.8749(4) 0.4655(5) 0.5282(4) 0.042(2) Uani 1 1 d .
H40 H 0.8860 0.5089 0.5139 0.050 Uiso 1 1 calc R
C41 C 0.8715(5) 0.4078(4) 0.4907(4) 0.046(2) Uani 1 1 d .
H41 H 0.8806 0.4116 0.4511 0.055 Uiso 1 1 calc R
C42 C 0.8550(5) 0.3437(5) 0.5097(4) 0.048(2) Uani 1 1 d .
H42 H 0.8519 0.3042 0.4827 0.058 Uiso 1 1 calc R
C43 C 0.8430(4) 0.3368(4) 0.5684(4) 0.040(2) Uani 1 1 d .
C44 C 0.8679(4) 0.5282(5) 0.6271(4) 0.046(2) Uani 1 1 d .
H44 H 0.8422 0.5199 0.6573 0.055 Uiso 1 1 calc R
C46 C 0.9425(5) 0.5452(5) 0.6697(5) 0.063(3) Uani 1 1 d .
H46A H 0.9644 0.5047 0.6968 0.095 Uiso 1 1 calc R
H46B H 0.9436 0.5845 0.6986 0.095 Uiso 1 1 calc R
H46C H 0.9680 0.5573 0.6412 0.095 Uiso 1 1 calc R
C45 C 0.8337(5) 0.5925(5) 0.5824(5) 0.062(3) Uani 1 1 d .
H45A H 0.8559 0.5999 0.5503 0.093 Uiso 1 1 calc R
H45B H 0.8399 0.6338 0.6103 0.093 Uiso 1 1 calc R
H45C H 0.7837 0.5838 0.5587 0.093 Uiso 1 1 calc R
C47 C 0.8275(5) 0.2656(5) 0.5895(5) 0.052(2) Uani 1 1 d .
H47 H 0.8098 0.2729 0.6260 0.062 Uiso 1 1 calc R
C49 C 0.8928(6) 0.2225(5) 0.6176(6) 0.075(3) Uani 1 1 d .
H49A H 0.9053 0.2046 0.5813 0.112 Uiso 1 1 calc R
H49B H 0.8847 0.1835 0.6428 0.112 Uiso 1 1 calc R
H49C H 0.9310 0.2512 0.6470 0.112 Uiso 1 1 calc R
C48 C 0.7713(6) 0.2268(6) 0.5344(5) 0.073(3) Uani 1 1 d .
H48A H 0.7285 0.2547 0.5184 0.109 Uiso 1 1 calc R
H48B H 0.7619 0.1824 0.5515 0.109 Uiso 1 1 calc R
H48C H 0.7871 0.2183 0.4979 0.109 Uiso 1 1 calc R

loop_
_atom_site_aniso_label
_atom_site_aniso_U_11
_atom_site_aniso_U_22
_atom_site_aniso_U_33
_atom_site_aniso_U_23
_atom_site_aniso_U_13
_atom_site_aniso_U_12
Br4 0.0534(6) 0.0489(6) 0.0746(7) 0.0130(5) 0.0236(5) -0.0047(4)
Br3 0.0859(9) 0.1292(13) 0.0823(8) -0.0617(8) 0.0311(7) -0.0046(8)
Br1 0.0504(6) 0.0644(7) 0.0632(6) 0.0182(5) 0.0298(5) 0.0139(5)
Br2 0.0607(6) 0.0822(8) 0.0573(6) -0.0065(6) 0.0223(5) -0.0211(6)
Ni2 0.0290(5) 0.0483(7) 0.0348(5) -0.0015(5) 0.0117(4) -0.0020(5)
Ni1 0.0328(6) 0.0586(8) 0.0412(6) 0.0068(5) 0.0177(5) 0.0042(5)
N3 0.021(3) 0.023(3) 0.034(3) -0.007(3) 0.007(3) 0.001(2)
N4 0.030(3) 0.030(4) 0.024(3) 0.003(3) 0.004(3) -0.004(3)
N1 0.029(3) 0.033(4) 0.040(4) 0.010(3) 0.017(3) 0.008(3)
N2 0.025(3) 0.045(4) 0.038(4) 0.009(3) 0.022(3) 0.004(3)
C17 0.027(4) 0.044(5) 0.026(4) -0.006(4) 0.011(3) -0.010(3)
C16 0.030(4) 0.035(5) 0.036(4) 0.000(4) 0.017(3) 0.007(3)
C15 0.040(4) 0.023(4) 0.021(3) -0.004(3) 0.010(3) -0.009(3)
C14 0.026(4) 0.040(5) 0.029(4) 0.002(3) 0.018(3) 0.005(3)
C19 0.024(4) 0.030(4) 0.034(4) 0.011(3) 0.014(3) 0.009(3)
C18 0.023(4) 0.031(5) 0.040(4) 0.000(4) 0.009(3) 0.006(3)
C20 0.041(5) 0.025(5) 0.061(6) 0.012(4) 0.007(4) 0.003(4)
C21 0.142(11) 0.053(7) 0.080(7) 0.032(6) 0.066(8) 0.069(7)
C22 0.140(11) 0.036(6) 0.078(8) 0.008(6) 0.047(8) 0.005(7)
C23 0.028(4) 0.021(4) 0.059(5) -0.009(4) 0.012(4) 0.006(3)
C25 0.045(5) 0.053(6) 0.069(6) 0.001(5) 0.016(5) -0.008(4)
C24 0.060(6) 0.040(6) 0.061(6) -0.016(5) 0.008(5) -0.007(5)
C13 0.030(4) 0.051(6) 0.041(4) -0.004(4) 0.015(4) 0.000(4)
C4 0.023(4) 0.031(5) 0.031(4) -0.001(3) 0.004(3) -0.005(3)
C3 0.027(4) 0.038(5) 0.044(5) -0.002(4) 0.012(4) -0.004(3)
C2 0.032(4) 0.031(5) 0.049(5) 0.005(4) 0.021(4) 0.007(3)
C1 0.026(4) 0.041(5) 0.029(4) 0.002(3) 0.012(3) 0.010(3)
C6 0.046(5) 0.030(5) 0.040(4) 0.002(4) 0.023(4) -0.004(4)
C5 0.029(4) 0.040(5) 0.028(4) 0.007(3) 0.009(3) -0.003(3)
C7 0.070(6) 0.026(5) 0.076(6) -0.003(4) 0.047(6) -0.004(4)
C8 0.089(9) 0.056(8) 0.137(11) 0.001(7) 0.058(9) -0.021(7)
C9 0.112(9) 0.038(6) 0.063(6) 0.001(5) 0.048(7) 0.018(6)
C10 0.060(6) 0.033(5) 0.060(6) -0.011(4) 0.033(5) -0.005(4)
C11 0.070(7) 0.040(6) 0.094(8) -0.007(5) 0.037(6) 0.016(5)
C12 0.072(7) 0.070(7) 0.055(6) -0.023(5) 0.040(5) -0.018(5)
C50 0.018(4) 0.036(5) 0.030(4) -0.007(3) -0.003(3) 0.007(3)
C51 0.033(4) 0.033(5) 0.031(4) -0.005(3) 0.014(3) -0.003(3)
C52 0.037(5) 0.056(6) 0.034(4) 0.004(4) 0.011(4) -0.005(4)
C53 0.051(6) 0.059(6) 0.040(5) 0.015(4) 0.009(4) 0.004(5)
C54 0.063(6) 0.066(7) 0.041(5) -0.003(5) 0.029(5) -0.016(5)
C55 0.041(5) 0.032(5) 0.040(4) -0.011(4) 0.012(4) -0.012(4)
C56 0.045(5) 0.075(7) 0.038(5) -0.007(5) 0.024(4) -0.023(5)
C57 0.034(5) 0.067(6) 0.052(5) -0.008(5) 0.031(4) -0.009(4)
C58 0.030(4) 0.049(6) 0.043(5) -0.005(4) 0.007(4) -0.005(4)
C59 0.025(4) 0.025(4) 0.032(4) -0.011(3) 0.014(3) -0.006(3)
C60 0.031(4) 0.033(5) 0.029(4) -0.003(3) 0.012(3) 0.001(3)
C61 0.032(4) 0.027(4) 0.034(4) 0.001(3) 0.012(3) 0.001(3)
C62 0.029(4) 0.046(5) 0.035(4) 0.010(4) 0.020(3) 0.001(3)
C67 0.036(5) 0.058(6) 0.031(4) 0.003(4) 0.005(4) -0.012(4)
C66 0.060(7) 0.099(9) 0.034(5) 0.005(5) 0.007(5) -0.045(7)
C65 0.033(5) 0.121(11) 0.061(7) 0.050(8) 0.013(5) 0.010(7)
C64 0.036(5) 0.075(8) 0.080(7) 0.041(6) 0.032(5) 0.019(5)
C63 0.024(4) 0.049(6) 0.043(5) 0.012(4) 0.008(4) 0.002(4)
C71 0.075(7) 0.038(6) 0.046(5) -0.012(4) 0.009(5) -0.019(5)
C72 0.129(11) 0.052(7) 0.112(10) -0.047(7) 0.062(9) -0.035(7)
C73 0.102(9) 0.052(7) 0.059(6) -0.002(5) 0.009(6) -0.028(6)
C68 0.067(6) 0.033(5) 0.077(7) 0.016(5) 0.027(6) 0.008(5)
C70 0.105(11) 0.136(14) 0.173(16) -0.081(12) 0.034(11) 0.052(10)
C69 0.180(15) 0.054(8) 0.096(10) -0.022(7) 0.052(10) -0.036(9)
C26 0.031(4) 0.033(5) 0.040(4) -0.005(4) 0.017(4) 0.005(3)
C27 0.031(4) 0.032(5) 0.044(5) 0.001(4) 0.019(4) 0.001(3)
C28 0.043(5) 0.039(5) 0.052(5) 0.006(4) 0.028(4) 0.005(4)
C29 0.032(5) 0.055(6) 0.061(6) 0.014(5) 0.028(4) 0.011(4)
C30 0.037(5) 0.049(6) 0.065(6) 0.001(5) 0.020(4) -0.001(4)
C31 0.042(5) 0.038(5) 0.048(5) -0.004(4) 0.022(4) 0.004(4)
C32 0.039(5) 0.062(7) 0.038(5) -0.003(4) 0.004(4) 0.004(4)
C33 0.033(5) 0.080(7) 0.047(5) 0.009(5) 0.006(4) 0.004(5)
C34 0.040(5) 0.039(5) 0.038(4) 0.001(4) 0.015(4) 0.006(4)
C35 0.044(5) 0.031(5) 0.043(5) -0.001(4) 0.025(4) 0.005(4)
C36 0.032(4) 0.041(5) 0.045(5) 0.008(4) 0.022(4) 0.002(3)
C37 0.041(5) 0.031(5) 0.039(4) -0.004(4) 0.018(4) 0.000(3)
C38 0.030(4) 0.038(5) 0.042(4) 0.009(4) 0.020(4) 0.008(3)
C39 0.021(4) 0.032(4) 0.039(4) -0.007(4) 0.014(3) -0.005(3)
C40 0.033(4) 0.048(6) 0.047(5) 0.010(4) 0.019(4) 0.010(4)
C41 0.062(6) 0.037(5) 0.049(5) 0.007(4) 0.033(5) 0.010(4)
C42 0.063(6) 0.034(5) 0.051(5) 0.002(4) 0.026(5) 0.014(4)
C43 0.047(5) 0.029(5) 0.052(5) 0.004(4) 0.029(4) 0.007(4)
C44 0.048(5) 0.047(6) 0.050(5) -0.007(4) 0.027(4) -0.010(4)
C46 0.055(6) 0.045(6) 0.077(7) -0.002(5) 0.010(5) 0.000(5)
C45 0.071(7) 0.042(6) 0.075(7) -0.006(5) 0.030(6) 0.003(5)
C47 0.053(6) 0.046(6) 0.055(6) 0.005(5) 0.017(5) 0.004(4)
C49 0.074(8) 0.043(7) 0.099(9) 0.026(6) 0.022(7) 0.009(5)
C48 0.092(8) 0.059(7) 0.078(7) 0.000(6) 0.044(7) -0.016(6)

loop_
_atom_type_symbol
_atom_type_description
_atom_type_scat_dispersion_real
_atom_type_scat_dispersion_imag
_atom_type_scat_source
C C 0.0033 0.0016 'International Tables Vol C Tables 4.2.6.8 and 6.1.1.4'
H H 0.0000 0.0000 'International Tables Vol C Tables 4.2.6.8 and 6.1.1.4'
N N 0.0061 0.0033 'International Tables Vol C Tables 4.2.6.8 and 6.1.1.4'
Ni Ni 0.3393 1.1124 'International Tables Vol C Tables 4.2.6.8 and 6.1.1.4'
Br Br -0.2901 2.4595 'International Tables Vol C Tables 4.2.6.8 and 6.1.1.4'

loop_
_geom_angle_atom_site_label_1
_geom_angle_atom_site_label_2
_geom_angle_atom_site_label_3
_geom_angle
N3 Ni2 N4 82.1(2)
N3 Ni2 Br3 123.93(17)
N4 Ni2 Br3 109.30(18)
N3 Ni2 Br4 103.38(17)
N4 Ni2 Br4 115.31(18)
Br3 Ni2 Br4 117.93(6)
N1 Ni1 N2 82.2(2)
N1 Ni1 Br2 111.72(19)
N2 Ni1 Br2 110.01(19)
N1 Ni1 Br1 110.83(18)
N2 Ni1 Br1 113.17(19)
Br2 Ni1 Br1 122.01(6)
C50 N3 C62 118.3(6)
C50 N3 Ni2 112.3(5)
C62 N3 Ni2 129.4(4)
C61 N4 C17 116.2(6)
C61 N4 Ni2 111.5(5)
C17 N4 Ni2 132.3(4)
C26 N1 C38 121.2(6)
C26 N1 Ni1 113.1(5)
C38 N1 Ni1 125.6(5)
C37 N2 C1 119.2(6)
C37 N2 Ni1 111.2(5)
C1 N2 Ni1 129.6(4)
C18 C17 C16 125.5(7)
C18 C17 N4 117.6(6)
C16 C17 N4 116.7(7)
C17 C16 C15 115.6(7)
C17 C16 C20 124.0(7)
C15 C16 C20 120.4(7)
C14 C15 C16 122.4(7)
C14 C15 H15 118.8
C16 C15 H15 118.8
C19 C14 C15 119.2(7)
C19 C14 C13 120.2(7)
C15 C14 C13 120.3(7)
C14 C19 C18 122.2(7)
C14 C19 H19 118.9
C18 C19 H19 118.9
C17 C18 C19 114.8(7)
C17 C18 C23 123.0(6)
C19 C18 C23 121.9(6)
C22 C20 C21 108.7(8)
C22 C20 C16 112.5(8)
C21 C20 C16 112.3(7)
C22 C20 H20 107.7
C21 C20 H20 107.7
C16 C20 H20 107.7
C20 C21 H21A 109.5
C20 C21 H21B 109.5
H21A C21 H21B 109.5
C20 C21 H21C 109.5
H21A C21 H21C 109.5
H21B C21 H21C 109.5
C20 C22 H22A 109.5
C20 C22 H22B 109.5
H22A C22 H22B 109.5
C20 C22 H22C 109.5
H22A C22 H22C 109.5
H22B C22 H22C 109.5
C18 C23 C25 113.1(7)
C18 C23 C24 111.0(7)
C25 C23 C24 109.7(7)
C18 C23 H23 107.6
C25 C23 H23 107.6
C24 C23 H23 107.6
C23 C25 H25A 109.5
C23 C25 H25B 109.5
H25A C25 H25B 109.5
C23 C25 H25C 109.5
H25A C25 H25C 109.5
H25B C25 H25C 109.5
C23 C24 H24A 109.5
C23 C24 H24B 109.5
H24A C24 H24B 109.5
C23 C24 H24C 109.5
H24A C24 H24C 109.5
H24B C24 H24C 109.5
C14 C13 C4 107.9(6)
C14 C13 H13A 110.1
C4 C13 H13A 110.1
C14 C13 H13B 110.1
C4 C13 H13B 110.1
H13A C13 H13B 108.4
C3 C4 C5 118.4(7)
C3 C4 C13 121.7(7)
C5 C4 C13 119.7(7)
C4 C3 C2 121.9(7)
C4 C3 H3 119.0
C2 C3 H3 119.0
C1 C2 C3 116.9(7)
C1 C2 C7 124.4(7)
C3 C2 C7 118.7(7)
C2 C1 C6 123.9(6)
C2 C1 N2 118.8(7)
C6 C1 N2 117.3(6)
C5 C6 C1 116.0(7)
C5 C6 C10 119.2(7)
C1 C6 C10 124.8(6)
C6 C5 C4 122.9(7)
C6 C5 H5 118.5
C4 C5 H5 118.5
C2 C7 C9 114.0(7)
C2 C7 C8 110.5(8)
C9 C7 C8 109.1(8)
C2 C7 H7 107.7
C9 C7 H7 107.7
C8 C7 H7 107.7
C7 C8 H8A 109.5
C7 C8 H8B 109.5
H8A C8 H8B 109.5
C7 C8 H8C 109.5
H8A C8 H8C 109.5
H8B C8 H8C 109.5
C7 C9 H9A 109.5
C7 C9 H9B 109.5
H9A C9 H9B 109.5
C7 C9 H9C 109.5
H9A C9 H9C 109.5
H9B C9 H9C 109.5
C11 C10 C6 111.7(8)
C11 C10 C12 110.1(8)
C6 C10 C12 109.2(7)
C11 C10 H10 108.6
C6 C10 H10 108.6
C12 C10 H10 108.6
C10 C11 H11A 109.5
C10 C11 H11B 109.5
H11A C11 H11B 109.5
C10 C11 H11C 109.5
H11A C11 H11C 109.5
H11B C11 H11C 109.5
C10 C12 H12A 109.5
C10 C12 H12B 109.5
H12A C12 H12B 109.5
C10 C12 H12C 109.5
H12A C12 H12C 109.5
H12B C12 H12C 109.5
N3 C50 C51 136.7(7)
N3 C50 C61 116.1(6)
C51 C50 C61 107.1(6)
C52 C51 C60 118.7(7)
C52 C51 C50 135.7(7)
C60 C51 C50 105.4(6)
C51 C52 C53 120.0(8)
C51 C52 H52 120.0
C53 C52 H52 120.0
C54 C53 C52 121.1(8)
C54 C53 H53 119.4
C52 C53 H53 119.4
C53 C54 C55 121.1(8)
C53 C54 H54 119.4
C55 C54 H54 119.4
C60 C55 C56 115.9(7)
C60 C55 C54 116.5(7)
C56 C55 C54 127.6(8)
C57 C56 C55 120.7(7)
C57 C56 H56 119.7
C55 C56 H56 119.7
C56 C57 C58 123.4(8)
C56 C57 H57 118.3
C58 C57 H57 118.3
C59 C58 C57 118.3(8)
C59 C58 H58 120.8
C57 C58 H58 120.8
C58 C59 C60 118.4(7)
C58 C59 C61 136.2(7)
C60 C59 C61 105.3(6)
C55 C60 C59 123.2(7)
C55 C60 C51 122.5(7)
C59 C60 C51 114.3(6)
N4 C61 C59 134.6(7)
N4 C61 C50 117.7(6)
C59 C61 C50 107.5(6)
C63 C62 C67 121.7(7)
C63 C62 N3 117.6(7)
C67 C62 N3 120.5(7)
C66 C67 C62 116.9(9)
C66 C67 C71 121.6(9)
C62 C67 C71 121.5(7)
C65 C66 C67 121.8(10)
C65 C66 H66 119.1
C67 C66 H66 119.1
C64 C65 C66 120.8(10)
C64 C65 H65 119.6
C66 C65 H65 119.6
C65 C64 C63 121.6(10)
C65 C64 H64 119.2
C63 C64 H64 119.2
C62 C63 C64 117.1(9)
C62 C63 C68 120.8(7)
C64 C63 C68 122.1(9)
C67 C71 C73 112.2(9)
C67 C71 C72 111.1(8)
C73 C71 C72 111.1(8)
C67 C71 H71 107.4
C73 C71 H71 107.4
C72 C71 H71 107.4
C71 C72 H72A 109.5
C71 C72 H72B 109.5
H72A C72 H72B 109.5
C71 C72 H72C 109.5
H72A C72 H72C 109.5
H72B C72 H72C 109.5
C71 C73 H73A 109.5
C71 C73 H73B 109.5
H73A C73 H73B 109.5
C71 C73 H73C 109.5
H73A C73 H73C 109.5
H73B C73 H73C 109.5
C63 C68 C70 113.0(9)
C63 C68 C69 110.4(8)
C70 C68 C69 114.4(11)
C63 C68 H68 106.1
C70 C68 H68 106.1
C69 C68 H68 106.1
C68 C70 H70A 109.5
C68 C70 H70B 109.5
H70A C70 H70B 109.5
C68 C70 H70C 109.5
H70A C70 H70C 109.5
H70B C70 H70C 109.5
C68 C69 H69A 109.5
C68 C69 H69B 109.5
H69A C69 H69B 109.5
C68 C69 H69C 109.5
H69A C69 H69C 109.5
H69B C69 H69C 109.5
N1 C26 C27 136.6(7)
N1 C26 C37 115.7(6)
C27 C26 C37 107.6(6)
C28 C27 C36 118.3(7)
C28 C27 C26 135.9(8)
C36 C27 C26 105.8(6)
C27 C28 C29 119.7(8)
C27 C28 H28 120.1
C29 C28 H28 120.1
C30 C29 C28 121.0(7)
C30 C29 H29 119.5
C28 C29 H29 119.5
C29 C30 C31 122.0(8)
C29 C30 H30 119.0
C31 C30 H30 119.0
C36 C31 C32 117.3(7)
C36 C31 C30 114.5(7)
C32 C31 C30 128.2(8)
C33 C32 C31 121.5(8)
C33 C32 H32 119.3
C31 C32 H32 119.3
C32 C33 C34 120.6(8)
C32 C33 H33 119.7
C34 C33 H33 119.7
C35 C34 C33 119.9(7)
C35 C34 H34 120.1
C33 C34 H34 120.1
C34 C35 C36 118.3(7)
C34 C35 C37 135.8(7)
C36 C35 C37 105.9(6)
C31 C36 C27 124.5(6)
C31 C36 C35 122.4(7)
C27 C36 C35 113.1(7)
N2 C37 C35 134.9(7)
N2 C37 C26 117.6(7)
C35 C37 C26 107.5(6)
C39 C38 C43 124.2(7)
C39 C38 N1 117.4(7)
C43 C38 N1 118.3(6)
C38 C39 C40 116.3(7)
C38 C39 C44 123.7(7)
C40 C39 C44 120.0(7)
C41 C40 C39 121.9(8)
C41 C40 H40 119.1
C39 C40 H40 119.1
C40 C41 C42 120.7(8)
C40 C41 H41 119.7
C42 C41 H41 119.7
C41 C42 C43 120.5(8)
C41 C42 H42 119.8
C43 C42 H42 119.8
C42 C43 C38 116.4(7)
C42 C43 C47 119.5(7)
C38 C43 C47 124.0(7)
C46 C44 C39 111.8(7)
C46 C44 C45 109.2(8)
C39 C44 C45 112.2(7)
C46 C44 H44 107.8
C39 C44 H44 107.8
C45 C44 H44 107.8
C44 C46 H46A 109.5
C44 C46 H46B 109.5
H46A C46 H46B 109.5
C44 C46 H46C 109.5
H46A C46 H46C 109.5
H46B C46 H46C 109.5
C44 C45 H45A 109.5
C44 C45 H45B 109.5
H45A C45 H45B 109.5
C44 C45 H45C 109.5
H45A C45 H45C 109.5
H45B C45 H45C 109.5
C49 C47 C48 110.7(9)
C49 C47 C43 111.2(8)
C48 C47 C43 113.1(8)
C49 C47 H47 107.2
C48 C47 H47 107.2
C43 C47 H47 107.2
C47 C49 H49A 109.5
C47 C49 H49B 109.5
H49A C49 H49B 109.5
C47 C49 H49C 109.5
H49A C49 H49C 109.5
H49B C49 H49C 109.5
C47 C48 H48A 109.5
C47 C48 H48B 109.5
H48A C48 H48B 109.5
C47 C48 H48C 109.5
H48A C48 H48C 109.5
H48B C48 H48C 109.5

loop_
_geom_bond_atom_site_label_1
_geom_bond_atom_site_label_2
_geom_bond_distance
Br4 Ni2 2.3305(15)
Br3 Ni2 2.2989(15)
Br1 Ni1 2.3306(16)
Br2 Ni1 2.3274(17)
Ni2 N3 2.027(6)
Ni2 N4 2.035(6)
Ni1 N1 2.020(6)
Ni1 N2 2.031(6)
N3 C50 1.283(9)
N3 C62 1.437(9)
N4 C61 1.270(9)
N4 C17 1.465(9)
N1 C26 1.279(9)
N1 C38 1.478(9)
N2 C37 1.292(9)
N2 C1 1.465(8)
C17 C18 1.379(10)
C17 C16 1.400(10)
C16 C15 1.401(10)
C16 C20 1.538(10)
C15 C14 1.378(10)
C15 H15 0.9500
C14 C19 1.375(10)
C14 C13 1.512(10)
C19 C18 1.433(10)
C19 H19 0.9500
C18 C23 1.505(10)
C20 C22 1.515(13)
C20 C21 1.533(13)
C20 H20 1.0000
C21 H21A 0.9800
C21 H21B 0.9800
C21 H21C 0.9800
C22 H22A 0.9800
C22 H22B 0.9800
C22 H22C 0.9800
C23 C25 1.529(12)
C23 C24 1.542(12)
C23 H23 1.0000
C25 H25A 0.9800
C25 H25B 0.9800
C25 H25C 0.9800
C24 H24A 0.9800
C24 H24B 0.9800
C24 H24C 0.9800
C13 C4 1.524(10)
C13 H13A 0.9900
C13 H13B 0.9900
C4 C3 1.370(10)
C4 C5 1.390(10)
C3 C2 1.406(10)
C3 H3 0.9500
C2 C1 1.375(11)
C2 C7 1.524(11)
C1 C6 1.402(10)
C6 C5 1.381(10)
C6 C10 1.536(11)
C5 H5 0.9500
C7 C9 1.536(13)
C7 C8 1.556(15)
C7 H7 1.0000
C8 H8A 0.9800
C8 H8B 0.9800
C8 H8C 0.9800
C9 H9A 0.9800
C9 H9B 0.9800
C9 H9C 0.9800
C10 C11 1.532(13)
C10 C12 1.553(12)
C10 H10 1.0000
C11 H11A 0.9800
C11 H11B 0.9800
C11 H11C 0.9800
C12 H12A 0.9800
C12 H12B 0.9800
C12 H12C 0.9800
C50 C51 1.468(10)
C50 C61 1.511(10)
C51 C52 1.353(10)
C51 C60 1.445(10)
C52 C53 1.429(11)
C52 H52 0.9500
C53 C54 1.366(12)
C53 H53 0.9500
C54 C55 1.432(12)
C54 H54 0.9500
C55 C60 1.397(10)
C55 C56 1.412(11)
C56 C57 1.329(12)
C56 H56 0.9500
C57 C58 1.402(11)
C57 H57 0.9500
C58 C59 1.369(10)
C58 H58 0.9500
C59 C60 1.405(10)
C59 C61 1.487(9)
C62 C63 1.402(11)
C62 C67 1.415(11)
C67 C66 1.392(13)
C67 C71 1.511(13)
C66 C65 1.370(16)
C66 H66 0.9500
C65 C64 1.343(16)
C65 H65 0.9500
C64 C63 1.409(12)
C64 H64 0.9500
C63 C68 1.515(13)
C71 C73 1.522(13)
C71 C72 1.565(14)
C71 H71 1.0000
C72 H72A 0.9800
C72 H72B 0.9800
C72 H72C 0.9800
C73 H73A 0.9800
C73 H73B 0.9800
C73 H73C 0.9800
C68 C70 1.539(14)
C68 C69 1.541(15)
C68 H68 1.0000
C70 H70A 0.9800
C70 H70B 0.9800
C70 H70C 0.9800
C69 H69A 0.9800
C69 H69B 0.9800
C69 H69C 0.9800
C26 C27 1.467(10)
C26 C37 1.509(10)
C27 C28 1.359(10)
C27 C36 1.430(10)
C28 C29 1.413(11)
C28 H28 0.9500
C29 C30 1.377(12)
C29 H29 0.9500
C30 C31 1.430(10)
C30 H30 0.9500
C31 C36 1.389(11)
C31 C32 1.402(11)
C32 C33 1.376(11)
C32 H32 0.9500
C33 C34 1.421(11)
C33 H33 0.9500
C34 C35 1.370(10)
C34 H34 0.9500
C35 C36 1.438(9)
C35 C37 1.460(11)
C38 C39 1.385(10)
C38 C43 1.405(11)
C39 C40 1.386(10)
C39 C44 1.522(11)
C40 C41 1.367(12)
C40 H40 0.9500
C41 C42 1.385(12)
C41 H41 0.9500
C42 C43 1.396(11)
C42 H42 0.9500
C43 C47 1.519(12)
C44 C46 1.508(12)
C44 C45 1.571(13)
C44 H44 1.0000
C46 H46A 0.9800
C46 H46B 0.9800
C46 H46C 0.9800
C45 H45A 0.9800
C45 H45B 0.9800
C45 H45C 0.9800
C47 C49 1.508(13)
C47 C48 1.518(14)
C47 H47 1.0000
C49 H49A 0.9800
C49 H49B 0.9800
C49 H49C 0.9800
C48 H48A 0.9800
C48 H48B 0.9800
C48 H48C 0.9800

loop_
_geom_torsion_atom_site_label_1
_geom_torsion_atom_site_label_2
_geom_torsion_atom_site_label_3
_geom_torsion_atom_site_label_4
_geom_torsion
N4 Ni2 N3 C50 1.3(5)
Br3 Ni2 N3 C50 109.3(5)
Br4 Ni2 N3 C50 -112.9(5)
N4 Ni2 N3 C62 -176.3(6)
Br3 Ni2 N3 C62 -68.3(6)
Br4 Ni2 N3 C62 69.4(6)
N3 Ni2 N4 C61 -4.6(5)
Br3 Ni2 N4 C61 -127.9(5)
Br4 Ni2 N4 C61 96.5(5)
N3 Ni2 N4 C17 172.8(7)
Br3 Ni2 N4 C17 49.5(7)
Br4 Ni2 N4 C17 -86.1(6)
N2 Ni1 N1 C26 4.1(6)
Br2 Ni1 N1 C26 -104.4(5)
Br1 Ni1 N1 C26 116.0(5)
N2 Ni1 N1 C38 -176.5(6)
Br2 Ni1 N1 C38 75.0(6)
Br1 Ni1 N1 C38 -64.6(6)
N1 Ni1 N2 C37 -4.3(6)
Br2 Ni1 N2 C37 106.0(5)
Br1 Ni1 N2 C37 -113.7(5)
N1 Ni1 N2 C1 179.9(7)
Br2 Ni1 N2 C1 -69.8(6)
Br1 Ni1 N2 C1 70.5(6)
C61 N4 C17 C18 -99.5(8)
Ni2 N4 C17 C18 83.1(8)
C61 N4 C17 C16 76.0(8)
Ni2 N4 C17 C16 -101.4(7)
C18 C17 C16 C15 5.6(10)
N4 C17 C16 C15 -169.5(6)
C18 C17 C16 C20 -175.5(7)
N4 C17 C16 C20 9.4(10)
C17 C16 C15 C14 -0.6(10)
C20 C16 C15 C14 -179.6(6)
C16 C15 C14 C19 -4.1(10)
C16 C15 C14 C13 170.0(6)
C15 C14 C19 C18 4.3(10)
C13 C14 C19 C18 -169.7(6)
C16 C17 C18 C19 -5.4(11)
N4 C17 C18 C19 169.7(6)
C16 C17 C18 C23 -179.6(7)
N4 C17 C18 C23 -4.5(10)
C14 C19 C18 C17 0.2(10)
C14 C19 C18 C23 174.4(7)
C17 C16 C20 C22 -109.6(9)
C15 C16 C20 C22 69.2(10)
C17 C16 C20 C21 127.3(9)
C15 C16 C20 C21 -53.8(10)
C17 C18 C23 C25 -140.7(7)
C19 C18 C23 C25 45.5(9)
C17 C18 C23 C24 95.5(8)
C19 C18 C23 C24 -78.3(9)
C19 C14 C13 C4 88.2(8)
C15 C14 C13 C4 -85.8(8)
C14 C13 C4 C3 93.7(8)
C14 C13 C4 C5 -81.6(9)
C5 C4 C3 C2 -0.5(11)
C13 C4 C3 C2 -175.8(7)
C4 C3 C2 C1 -0.3(11)
C4 C3 C2 C7 179.0(7)
C3 C2 C1 C6 1.2(12)
C7 C2 C1 C6 -177.9(8)
C3 C2 C1 N2 -179.2(6)
C7 C2 C1 N2 1.7(11)
C37 N2 C1 C2 94.1(9)
Ni1 N2 C1 C2 -90.3(8)
C37 N2 C1 C6 -86.2(9)
Ni1 N2 C1 C6 89.3(8)
C2 C1 C6 C5 -1.3(12)
N2 C1 C6 C5 179.0(6)
C2 C1 C6 C10 -179.3(8)
N2 C1 C6 C10 1.0(12)
C1 C6 C5 C4 0.5(11)
C10 C6 C5 C4 178.7(7)
C3 C4 C5 C6 0.3(11)
C13 C4 C5 C6 175.8(7)
C1 C2 C7 C9 122.8(9)
C3 C2 C7 C9 -56.3(11)
C1 C2 C7 C8 -113.8(9)
C3 C2 C7 C8 67.0(10)
C5 C6 C10 C11 -61.3(10)
C1 C6 C10 C11 116.7(9)
C5 C6 C10 C12 60.8(10)
C1 C6 C10 C12 -121.2(9)
C62 N3 C50 C51 3.2(13)
Ni2 N3 C50 C51 -174.7(8)
C62 N3 C50 C61 179.7(6)
Ni2 N3 C50 C61 1.8(8)
N3 C50 C51 C52 3.4(17)
C61 C50 C51 C52 -173.3(9)
N3 C50 C51 C60 -180.0(9)
C61 C50 C51 C60 3.4(8)
C60 C51 C52 C53 0.6(12)
C50 C51 C52 C53 177.0(9)
C51 C52 C53 C54 2.2(14)
C52 C53 C54 C55 -2.9(15)
C53 C54 C55 C60 0.7(13)
C53 C54 C55 C56 -177.0(9)
C60 C55 C56 C57 0.7(13)
C54 C55 C56 C57 178.4(9)
C55 C56 C57 C58 -1.9(15)
C56 C57 C58 C59 1.7(14)
C57 C58 C59 C60 -0.2(12)
C57 C58 C59 C61 -177.8(8)
C56 C55 C60 C59 0.7(12)
C54 C55 C60 C59 -177.2(8)
C56 C55 C60 C51 -179.9(8)
C54 C55 C60 C51 2.2(12)
C58 C59 C60 C55 -1.0(12)
C61 C59 C60 C55 177.3(7)
C58 C59 C60 C51 179.6(7)
C61 C59 C60 C51 -2.1(9)
C52 C51 C60 C55 -2.9(12)
C50 C51 C60 C55 179.8(7)
C52 C51 C60 C59 176.6(7)
C50 C51 C60 C59 -0.8(9)
C17 N4 C61 C59 3.7(12)
Ni2 N4 C61 C59 -178.4(7)
C17 N4 C61 C50 -171.0(6)
Ni2 N4 C61 C50 6.9(8)
C58 C59 C61 N4 6.8(15)
C60 C59 C61 N4 -171.0(8)
C58 C59 C61 C50 -178.1(9)
C60 C59 C61 C50 4.1(8)
N3 C50 C61 N4 -6.1(10)
C51 C50 C61 N4 171.4(7)
N3 C50 C61 C59 177.8(6)
C51 C50 C61 C59 -4.7(8)
C50 N3 C62 C63 -100.5(8)
Ni2 N3 C62 C63 77.0(8)
C50 N3 C62 C67 84.0(9)
Ni2 N3 C62 C67 -98.4(7)
C63 C62 C67 C66 4.6(11)
N3 C62 C67 C66 179.9(6)
C63 C62 C67 C71 -175.1(7)
N3 C62 C67 C71 0.2(11)
C62 C67 C66 C65 -2.6(12)
C71 C67 C66 C65 177.1(8)
C67 C66 C65 C64 1.1(14)
C66 C65 C64 C63 -1.5(14)
C67 C62 C63 C64 -5.0(11)
N3 C62 C63 C64 179.6(6)
C67 C62 C63 C68 176.9(7)
N3 C62 C63 C68 1.4(10)
C65 C64 C63 C62 3.3(12)
C65 C64 C63 C68 -178.5(8)
C66 C67 C71 C73 -48.6(11)
C62 C67 C71 C73 131.1(8)
C66 C67 C71 C72 76.5(10)
C62 C67 C71 C72 -103.9(9)
C62 C63 C68 C70 -143.2(11)
C64 C63 C68 C70 38.7(13)
C62 C63 C68 C69 87.2(11)
C64 C63 C68 C69 -90.9(11)
C38 N1 C26 C27 -2.5(14)
Ni1 N1 C26 C27 176.9(8)
C38 N1 C26 C37 177.4(6)
Ni1 N1 C26 C37 -3.2(8)
N1 C26 C27 C28 1.3(17)
C37 C26 C27 C28 -178.6(9)
N1 C26 C27 C36 -179.4(9)
C37 C26 C27 C36 0.6(9)
C36 C27 C28 C29 0.1(12)
C26 C27 C28 C29 179.3(9)
C27 C28 C29 C30 0.6(13)
C28 C29 C30 C31 -0.7(14)
C29 C30 C31 C36 0.1(13)
C29 C30 C31 C32 -179.6(9)
C36 C31 C32 C33 -1.1(13)
C30 C31 C32 C33 178.6(10)
C31 C32 C33 C34 0.8(15)
C32 C33 C34 C35 0.2(14)
C33 C34 C35 C36 -0.8(12)
C33 C34 C35 C37 -179.8(9)
C32 C31 C36 C27 -179.6(8)
C30 C31 C36 C27 0.6(12)
C32 C31 C36 C35 0.5(13)
C30 C31 C36 C35 -179.3(8)
C28 C27 C36 C31 -0.8(12)
C26 C27 C36 C31 179.8(8)
C28 C27 C36 C35 179.2(8)
C26 C27 C36 C35 -0.3(9)
C34 C35 C36 C31 0.5(12)
C37 C35 C36 C31 179.7(8)
C34 C35 C36 C27 -179.4(7)
C37 C35 C36 C27 -0.2(9)
C1 N2 C37 C35 0.4(14)
Ni1 N2 C37 C35 -175.9(8)
C1 N2 C37 C26 -179.8(6)
Ni1 N2 C37 C26 3.9(9)
C34 C35 C37 N2 -0.6(17)
C36 C35 C37 N2 -179.6(9)
C34 C35 C37 C26 179.6(9)
C36 C35 C37 C26 0.6(9)
N1 C26 C37 N2 -0.6(11)
C27 C26 C37 N2 179.4(7)
N1 C26 C37 C35 179.3(7)
C27 C26 C37 C35 -0.8(9)
C26 N1 C38 C39 -90.4(9)
Ni1 N1 C38 C39 90.3(8)
C26 N1 C38 C43 93.5(9)
Ni1 N1 C38 C43 -85.9(8)
C43 C38 C39 C40 -1.9(11)
N1 C38 C39 C40 -177.8(6)
C43 C38 C39 C44 -179.8(7)
N1 C38 C39 C44 4.3(11)
C38 C39 C40 C41 1.1(11)
C44 C39 C40 C41 179.1(8)
C39 C40 C41 C42 0.4(13)
C40 C41 C42 C43 -1.3(13)
C41 C42 C43 C38 0.6(12)
C41 C42 C43 C47 -177.9(8)
C39 C38 C43 C42 1.0(12)
N1 C38 C43 C42 176.9(7)
C39 C38 C43 C47 179.4(8)
N1 C38 C43 C47 -4.7(12)
C38 C39 C44 C46 97.2(9)
C40 C39 C44 C46 -80.7(10)
C38 C39 C44 C45 -139.7(8)
C40 C39 C44 C45 42.4(10)
C42 C43 C47 C49 76.0(11)
C38 C43 C47 C49 -102.4(10)
C42 C43 C47 C48 -49.3(11)
C38 C43 C47 C48 132.4(9)

loop_
_platon_squeeze_void_nr
_platon_squeeze_void_average_x
_platon_squeeze_void_average_y
_platon_squeeze_void_average_z
_platon_squeeze_void_volume
_platon_squeeze_void_count_electrons
1 0.500 0.000 0.500 864.2 270.6
2 1.000 0.500 1.000 864.1 270.7
